data_7128555
loop_
_publ_author_name
'Mokrai, R\'eka'
'Mocanu, Anabella'
'Duffy, Matthew P.'
'Vives, Thomas'
'Caytan, Elsa'
'Dorcet, Vincent'
'Roisnel, Thierry'
'Nyul\'aszi, L\'aszl\'o'
'Benk\>o, Zolt\'an'
'Bouit, Pierre-Antoine'
'Hissler, Muriel'

_publ_section_title
;
 Stereospecific synthesis of chiral P-containing polyaromatics based on
 7-membered P-rings.
;
_journal_issue 59
_journal_name_full 'Chemical communications (Cambridge, England)'
_journal_page_first 7256
_journal_page_last 7259
_journal_paper_doi 10.1039/d1cc02293h
_journal_volume 57
_journal_year 2021
_chemical_compound_source 'synthesis as described'
_chemical_formula_moiety 'C32 H19 O P'
_chemical_formula_sum 'C32 H19 O P'
_chemical_formula_weight 450.44
_space_group_crystal_system triclinic
_space_group_IT_number 2
_space_group_name_Hall '-P 1'
_space_group_name_H-M_alt 'P -1'
_atom_sites_solution_hydrogens geom
_audit_update_record
;
2019-06-06 deposited with the CCDC.	2021-06-21 downloaded from the CCDC.
;
_cell_angle_alpha 98.101(3)
_cell_angle_beta 97.742(2)
_cell_angle_gamma 103.706(3)
_cell_formula_units_Z 2
_cell_length_a 8.6807(7)
_cell_length_b 9.5045(7)
_cell_length_c 13.7955(10)
_cell_measurement_reflns_used 9971
_cell_measurement_temperature 150
_cell_measurement_theta_max 27.54
_cell_measurement_theta_min 2.45
_cell_measurement_wavelength 0.71073
_cell_volume 1077.91(14)
_computing_cell_refinement 'APEX3 (Bruker, 2015); SAINT (Bruker, 2014)'
_computing_data_collection 'SAINT (Bruker, 2014)'
_computing_data_reduction 'SAINT (Bruker, 2014)'
_computing_molecular_graphics 'SXGRAPH (Farrugia, 1999), Mercury (CSD, 2016)'
_computing_publication_material 'CRYSCALC (T. Roisnel, local program, 2017)'
_computing_structure_refinement 'SHELXL-2017/1 (Sheldrick, 2017)'
_computing_structure_solution 'SHELXT (Sheldrick, 2015)'
_diffrn_ambient_temperature 150
_diffrn_detector '(CMOS) PHOTON 100'
_diffrn_measured_fraction_theta_full 0.998
_diffrn_measured_fraction_theta_max 0.998
_diffrn_measurement_device_type 'D8 VENTURE Bruker AXS'
_diffrn_measurement_method 'rotation images'
_diffrn_radiation_monochromator 'multilayer monochromator'
_diffrn_radiation_probe x-ray
_diffrn_radiation_source 'Incoatec microfocus sealed tube'
_diffrn_radiation_type MoK\a
_diffrn_radiation_wavelength 0.71073
_diffrn_reflns_av_R_equivalents 0.0352
_diffrn_reflns_av_unetI/netI 0.0260
_diffrn_reflns_limit_h_max 11
_diffrn_reflns_limit_h_min -11
_diffrn_reflns_limit_k_max 12
_diffrn_reflns_limit_k_min -12
_diffrn_reflns_limit_l_max 17
_diffrn_reflns_limit_l_min -17
_diffrn_reflns_number 25530
_diffrn_reflns_theta_full 25.242
_diffrn_reflns_theta_max 27.478
_diffrn_reflns_theta_min 3.030
_exptl_absorpt_coefficient_mu 0.153
_exptl_absorpt_correction_T_max 0.977
_exptl_absorpt_correction_T_min 0.858
_exptl_absorpt_correction_type multi-scan
_exptl_absorpt_process_details
;
  [Sheldrick, G.M. (2014). SADABS Bruker AXS Inc., Madison, Wisconsin, USA]
;
_exptl_crystal_colour yellow
_exptl_crystal_density_diffrn 1.388
_exptl_crystal_description prism
_exptl_crystal_F_000 468
_exptl_crystal_size_max 0.310
_exptl_crystal_size_mid 0.200
_exptl_crystal_size_min 0.150
_refine_diff_density_max 0.359
_refine_diff_density_min -0.436
_refine_diff_density_rms 0.052
_refine_ls_extinction_method none
_refine_ls_goodness_of_fit_ref 1.025
_refine_ls_hydrogen_treatment constr
_refine_ls_matrix_type full
_refine_ls_number_parameters 307
_refine_ls_number_reflns 4942
_refine_ls_number_restraints 0
_refine_ls_restrained_S_all 1.025
_refine_ls_R_factor_all 0.0414
_refine_ls_R_factor_gt 0.0365
_refine_ls_shift/su_max 0.000
_refine_ls_shift/su_mean 0.000
_refine_ls_structure_factor_coef Fsqd
_refine_ls_weighting_details 'w=1/[\s^2^(Fo^2^)+(0.0416P)^2^+0.7805P] where P=(Fo^2^+2Fc^2^)/3'
_refine_ls_weighting_scheme calc
_refine_ls_wR_factor_gt 0.0938
_refine_ls_wR_factor_ref 0.0971
_reflns_Friedel_coverage 0.000
_reflns_number_gt 4447
_reflns_number_total 4942
_reflns_threshold_expression >2sigma(I)
_cod_data_source_file d1cc02293h2.cif
_cod_data_source_block MD243
_cod_depositor_comments 'Adding full bibliography for 7128555--7128561.cif.'
_cod_database_code 7128555

loop_
_space_group_symop_operation_xyz
'x, y, z'
'-x, -y, -z'

loop_
_atom_site_label
_atom_site_type_symbol
_atom_site_fract_x
_atom_site_fract_y
_atom_site_fract_z
_atom_site_U_iso_or_equiv
_atom_site_adp_type
_atom_site_occupancy
_atom_site_site_symmetry_order
_atom_site_calc_flag
_atom_site_refinement_flags_posn
_atom_site_refinement_flags_adp
_atom_site_refinement_flags_occupancy
_atom_site_disorder_assembly
_atom_site_disorder_group
P1 P 0.37682(4) 0.78798(4) 0.18667(2) 0.01388(9) Uani 1 1 d . . . . .
O1 O 0.49813(12) 0.88717(12) 0.14249(8) 0.0219(2) Uani 1 1 d . . . . .
C1 C 0.34682(16) 0.59799(15) 0.13151(9) 0.0150(3) Uani 1 1 d . . . . .
C2 C 0.47928(17) 0.53849(16) 0.14605(10) 0.0195(3) Uani 1 1 d . . . . .
H2 H 0.576287 0.595442 0.188102 0.023 Uiso 1 1 calc R U . . .
C3 C 0.46946(18) 0.39659(17) 0.09927(11) 0.0222(3) Uani 1 1 d . . . . .
H3 H 0.559669 0.356659 0.109181 0.027 Uiso 1 1 calc R U . . .
C4 C 0.32745(18) 0.31304(16) 0.03791(11) 0.0214(3) Uani 1 1 d . . . . .
H4 H 0.320891 0.216159 0.005596 0.026 Uiso 1 1 calc R U . . .
C5 C 0.19543(18) 0.37075(17) 0.02378(11) 0.0226(3) Uani 1 1 d . . . . .
H5 H 0.098046 0.312751 -0.017376 0.027 Uiso 1 1 calc R U . . .
C6 C 0.20507(17) 0.51353(17) 0.06974(10) 0.0209(3) Uani 1 1 d . . . . .
H6 H 0.114938 0.553358 0.058961 0.025 Uiso 1 1 calc R U . . .
C7 C 0.18965(16) 0.83695(14) 0.17885(9) 0.0146(3) Uani 1 1 d . . . . .
C8 C 0.17176(17) 0.95727(15) 0.13476(10) 0.0187(3) Uani 1 1 d . . . . .
H8 H 0.253827 1.004665 0.102247 0.022 Uiso 1 1 calc R U . . .
C9 C 0.03432(18) 1.00796(16) 0.13825(11) 0.0213(3) Uani 1 1 d . . . . .
H9 H 0.021427 1.088842 0.107565 0.026 Uiso 1 1 calc R U . . .
C10 C -0.08369(17) 0.93876(16) 0.18718(11) 0.0206(3) Uani 1 1 d . . . . .
H10 H -0.177136 0.973502 0.190753 0.025 Uiso 1 1 calc R U . . .
C11 C -0.06617(16) 0.81914(15) 0.23095(10) 0.0171(3) Uani 1 1 d . . . . .
H11 H -0.148395 0.772831 0.263763 0.021 Uiso 1 1 calc R U . . .
C12 C 0.07078(15) 0.76541(14) 0.22759(9) 0.0143(3) Uani 1 1 d . . . . .
C13 C 0.07442(15) 0.63008(14) 0.26991(9) 0.0136(2) Uani 1 1 d . . . . .
C14 C -0.06621(16) 0.51148(15) 0.23278(10) 0.0168(3) Uani 1 1 d . . . . .
H14 H -0.142696 0.521231 0.179721 0.020 Uiso 1 1 calc R U . . .
C15 C -0.09445(16) 0.38510(15) 0.27070(10) 0.0181(3) Uani 1 1 d . . . . .
H15 H -0.181859 0.303582 0.239210 0.022 Uiso 1 1 calc R U . . .
C16 C 0.00762(15) 0.37599(14) 0.35761(10) 0.0155(3) Uani 1 1 d . . . . .
C17 C -0.03391(16) 0.25652(15) 0.40804(11) 0.0185(3) Uani 1 1 d . . . . .
H17 H -0.125367 0.176831 0.380178 0.022 Uiso 1 1 calc R U . . .
C18 C 0.05705(17) 0.25525(15) 0.49674(11) 0.0191(3) Uani 1 1 d . . . . .
H18 H 0.028538 0.174881 0.530447 0.023 Uiso 1 1 calc R U . . .
C19 C 0.19258(16) 0.37264(15) 0.53807(10) 0.0170(3) Uani 1 1 d . . . . .
H19 H 0.253732 0.370832 0.600190 0.020 Uiso 1 1 calc R U . . .
C20 C 0.23963(15) 0.49110(14) 0.49073(9) 0.0134(2) Uani 1 1 d . . . . .
C21 C 0.37668(15) 0.61692(14) 0.53635(10) 0.0138(2) Uani 1 1 d . . . . .
C22 C 0.45569(17) 0.63190(16) 0.63302(10) 0.0191(3) Uani 1 1 d . . . . .
H22 H 0.415465 0.562263 0.672635 0.023 Uiso 1 1 calc R U . . .
C23 C 0.59377(17) 0.74734(16) 0.67407(10) 0.0209(3) Uani 1 1 d . . . . .
H23 H 0.643594 0.756167 0.741109 0.025 Uiso 1 1 calc R U . . .
C24 C 0.65625(16) 0.84649(15) 0.61804(10) 0.0177(3) Uani 1 1 d . . . . .
H24 H 0.750696 0.923109 0.645680 0.021 Uiso 1 1 calc R U . . .
C25 C 0.58058(15) 0.83557(14) 0.51853(10) 0.0142(3) Uani 1 1 d . . . . .
C26 C 0.65069(15) 0.93115(14) 0.45754(10) 0.0163(3) Uani 1 1 d . . . . .
H26 H 0.743597 1.009599 0.484892 0.020 Uiso 1 1 calc R U . . .
C27 C 0.58509(15) 0.91092(14) 0.35928(10) 0.0157(3) Uani 1 1 d . . . . .
H27 H 0.638635 0.969879 0.317479 0.019 Uiso 1 1 calc R U . . .
C28 C 0.43807(15) 0.80314(14) 0.31854(9) 0.0132(2) Uani 1 1 d . . . . .
C29 C 0.35454(15) 0.71644(14) 0.37870(9) 0.0118(2) Uani 1 1 d . . . . .
C30 C 0.43539(15) 0.72365(14) 0.47801(9) 0.0124(2) Uani 1 1 d . . . . .
C31 C 0.19231(15) 0.61408(14) 0.34513(9) 0.0122(2) Uani 1 1 d . . . . .
C32 C 0.14881(15) 0.49284(14) 0.39664(9) 0.0129(2) Uani 1 1 d . . . . .

loop_
_atom_site_aniso_label
_atom_site_aniso_U_11
_atom_site_aniso_U_22
_atom_site_aniso_U_33
_atom_site_aniso_U_23
_atom_site_aniso_U_13
_atom_site_aniso_U_12
P1 0.01245(16) 0.01626(17) 0.01205(16) 0.00343(12) 0.00294(12) 0.00110(12)
O1 0.0192(5) 0.0247(5) 0.0214(5) 0.0081(4) 0.0082(4) 0.0004(4)
C1 0.0149(6) 0.0189(6) 0.0110(6) 0.0035(5) 0.0037(5) 0.0026(5)
C2 0.0156(6) 0.0230(7) 0.0182(6) 0.0040(5) 0.0001(5) 0.0032(5)
C3 0.0225(7) 0.0244(7) 0.0225(7) 0.0071(6) 0.0037(6) 0.0101(6)
C4 0.0282(8) 0.0190(7) 0.0172(6) 0.0040(5) 0.0049(6) 0.0059(6)
C5 0.0206(7) 0.0244(7) 0.0178(7) -0.0022(6) -0.0017(5) 0.0023(6)
C6 0.0163(7) 0.0261(7) 0.0179(6) -0.0013(5) -0.0011(5) 0.0063(6)
C7 0.0144(6) 0.0158(6) 0.0117(6) 0.0014(5) 0.0002(5) 0.0019(5)
C8 0.0208(7) 0.0183(6) 0.0153(6) 0.0042(5) 0.0019(5) 0.0019(5)
C9 0.0265(7) 0.0191(7) 0.0184(7) 0.0047(5) -0.0004(6) 0.0076(6)
C10 0.0192(7) 0.0244(7) 0.0186(7) 0.0017(5) -0.0009(5) 0.0098(6)
C11 0.0134(6) 0.0213(7) 0.0157(6) 0.0032(5) 0.0013(5) 0.0033(5)
C12 0.0133(6) 0.0162(6) 0.0106(6) 0.0007(5) -0.0015(5) 0.0016(5)
C13 0.0115(6) 0.0158(6) 0.0123(6) 0.0022(5) 0.0025(5) 0.0014(5)
C14 0.0115(6) 0.0210(7) 0.0149(6) 0.0021(5) -0.0011(5) 0.0009(5)
C15 0.0123(6) 0.0180(6) 0.0193(7) 0.0006(5) 0.0002(5) -0.0023(5)
C16 0.0122(6) 0.0138(6) 0.0191(6) 0.0016(5) 0.0032(5) 0.0015(5)
C17 0.0140(6) 0.0141(6) 0.0257(7) 0.0031(5) 0.0040(5) -0.0001(5)
C18 0.0197(7) 0.0152(6) 0.0244(7) 0.0082(5) 0.0079(5) 0.0035(5)
C19 0.0172(6) 0.0176(6) 0.0169(6) 0.0044(5) 0.0032(5) 0.0053(5)
C20 0.0124(6) 0.0142(6) 0.0143(6) 0.0018(5) 0.0033(5) 0.0045(5)
C21 0.0124(6) 0.0153(6) 0.0140(6) 0.0015(5) 0.0023(5) 0.0048(5)
C22 0.0192(7) 0.0224(7) 0.0149(6) 0.0055(5) 0.0015(5) 0.0034(5)
C23 0.0201(7) 0.0253(7) 0.0135(6) 0.0001(5) -0.0030(5) 0.0039(6)
C24 0.0143(6) 0.0185(6) 0.0163(6) -0.0025(5) -0.0018(5) 0.0026(5)
C25 0.0119(6) 0.0140(6) 0.0152(6) -0.0012(5) 0.0005(5) 0.0038(5)
C26 0.0112(6) 0.0137(6) 0.0205(6) 0.0000(5) -0.0001(5) 0.0000(5)
C27 0.0118(6) 0.0148(6) 0.0192(6) 0.0034(5) 0.0034(5) 0.0004(5)
C28 0.0111(6) 0.0146(6) 0.0135(6) 0.0020(5) 0.0018(5) 0.0028(5)
C29 0.0103(5) 0.0113(6) 0.0129(6) 0.0001(4) 0.0015(4) 0.0026(4)
C30 0.0104(6) 0.0131(6) 0.0132(6) -0.0003(5) 0.0019(5) 0.0039(5)
C31 0.0103(6) 0.0130(6) 0.0120(6) 0.0000(5) 0.0022(4) 0.0019(5)
C32 0.0105(6) 0.0127(6) 0.0151(6) 0.0008(5) 0.0029(5) 0.0027(5)

loop_
_atom_type_symbol
_atom_type_description
_atom_type_scat_dispersion_real
_atom_type_scat_dispersion_imag
_atom_type_scat_source
C C 0.0033 0.0016 'International Tables Vol C Tables 4.2.6.8 and 6.1.1.4'
H H 0.0000 0.0000 'International Tables Vol C Tables 4.2.6.8 and 6.1.1.4'
O O 0.0106 0.0060 'International Tables Vol C Tables 4.2.6.8 and 6.1.1.4'
P P 0.1023 0.0942 'International Tables Vol C Tables 4.2.6.8 and 6.1.1.4'

loop_
_geom_angle_atom_site_label_1
_geom_angle_atom_site_label_2
_geom_angle_atom_site_label_3
_geom_angle
_geom_angle_site_symmetry_1
_geom_angle_site_symmetry_3
_geom_angle_publ_flag
O1 P1 C7 112.53(6) . . ?
O1 P1 C28 112.08(6) . . ?
C7 P1 C28 102.70(6) . . ?
O1 P1 C1 111.16(6) . . ?
C7 P1 C1 110.93(6) . . ?
C28 P1 C1 107.03(6) . . ?
C6 C1 C2 119.42(13) . . ?
C6 C1 P1 123.45(11) . . ?
C2 C1 P1 116.91(10) . . ?
C3 C2 C1 120.28(13) . . ?
C3 C2 H2 119.9 . . ?
C1 C2 H2 119.9 . . ?
C2 C3 C4 119.91(13) . . ?
C2 C3 H3 120.0 . . ?
C4 C3 H3 120.0 . . ?
C5 C4 C3 120.15(13) . . ?
C5 C4 H4 119.9 . . ?
C3 C4 H4 119.9 . . ?
C4 C5 C6 120.20(13) . . ?
C4 C5 H5 119.9 . . ?
C6 C5 H5 119.9 . . ?
C5 C6 C1 120.05(13) . . ?
C5 C6 H6 120.0 . . ?
C1 C6 H6 120.0 . . ?
C8 C7 C12 120.99(13) . . ?
C8 C7 P1 119.46(10) . . ?
C12 C7 P1 119.09(10) . . ?
C9 C8 C7 120.36(13) . . ?
C9 C8 H8 119.8 . . ?
C7 C8 H8 119.8 . . ?
C10 C9 C8 119.17(13) . . ?
C10 C9 H9 120.4 . . ?
C8 C9 H9 120.4 . . ?
C9 C10 C11 120.53(13) . . ?
C9 C10 H10 119.7 . . ?
C11 C10 H10 119.7 . . ?
C10 C11 C12 121.25(13) . . ?
C10 C11 H11 119.4 . . ?
C12 C11 H11 119.4 . . ?
C7 C12 C11 117.68(12) . . ?
C7 C12 C13 124.45(12) . . ?
C11 C12 C13 117.72(12) . . ?
C31 C13 C14 119.35(12) . . ?
C31 C13 C12 127.01(11) . . ?
C14 C13 C12 113.44(11) . . ?
C15 C14 C13 122.31(12) . . ?
C15 C14 H14 118.8 . . ?
C13 C14 H14 118.8 . . ?
C14 C15 C16 119.45(12) . . ?
C14 C15 H15 120.3 . . ?
C16 C15 H15 120.3 . . ?
C17 C16 C15 120.58(12) . . ?
C17 C16 C32 120.22(12) . . ?
C15 C16 C32 119.13(12) . . ?
C18 C17 C16 120.26(12) . . ?
C18 C17 H17 119.9 . . ?
C16 C17 H17 119.9 . . ?
C17 C18 C19 120.06(13) . . ?
C17 C18 H18 120.0 . . ?
C19 C18 H18 120.0 . . ?
C20 C19 C18 121.84(13) . . ?
C20 C19 H19 119.1 . . ?
C18 C19 H19 119.1 . . ?
C19 C20 C32 119.05(12) . . ?
C19 C20 C21 121.69(12) . . ?
C32 C20 C21 119.22(12) . . ?
C22 C21 C30 118.83(12) . . ?
C22 C21 C20 122.11(12) . . ?
C30 C21 C20 119.00(11) . . ?
C21 C22 C23 121.85(13) . . ?
C21 C22 H22 119.1 . . ?
C23 C22 H22 119.1 . . ?
C24 C23 C22 120.24(13) . . ?
C24 C23 H23 119.9 . . ?
C22 C23 H23 119.9 . . ?
C23 C24 C25 120.14(12) . . ?
C23 C24 H24 119.9 . . ?
C25 C24 H24 119.9 . . ?
C26 C25 C24 120.57(12) . . ?
C26 C25 C30 119.39(12) . . ?
C24 C25 C30 119.99(12) . . ?
C27 C26 C25 120.08(12) . . ?
C27 C26 H26 120.0 . . ?
C25 C26 H26 120.0 . . ?
C26 C27 C28 121.09(12) . . ?
C26 C27 H27 119.5 . . ?
C28 C27 H27 119.5 . . ?
C29 C28 C27 120.81(12) . . ?
C29 C28 P1 124.97(10) . . ?
C27 C28 P1 114.21(10) . . ?
C28 C29 C30 117.38(11) . . ?
C28 C29 C31 124.26(11) . . ?
C30 C29 C31 118.30(11) . . ?
C21 C30 C25 118.75(12) . . ?
C21 C30 C29 121.10(11) . . ?
C25 C30 C29 120.10(12) . . ?
C13 C31 C32 117.35(11) . . ?
C13 C31 C29 125.03(12) . . ?
C32 C31 C29 117.55(11) . . ?
C16 C32 C20 118.44(12) . . ?
C16 C32 C31 120.42(12) . . ?
C20 C32 C31 121.02(11) . . ?

loop_
_geom_bond_atom_site_label_1
_geom_bond_atom_site_label_2
_geom_bond_distance
_geom_bond_site_symmetry_2
_geom_bond_publ_flag
P1 O1 1.4945(10) . ?
P1 C7 1.7871(14) . ?
P1 C28 1.8007(13) . ?
P1 C1 1.8012(14) . ?
C1 C6 1.3933(19) . ?
C1 C2 1.4000(19) . ?
C2 C3 1.389(2) . ?
C2 H2 0.9500 . ?
C3 C4 1.390(2) . ?
C3 H3 0.9500 . ?
C4 C5 1.386(2) . ?
C4 H4 0.9500 . ?
C5 C6 1.393(2) . ?
C5 H5 0.9500 . ?
C6 H6 0.9500 . ?
C7 C8 1.3987(19) . ?
C7 C12 1.4009(18) . ?
C8 C9 1.393(2) . ?
C8 H8 0.9500 . ?
C9 C10 1.389(2) . ?
C9 H9 0.9500 . ?
C10 C11 1.390(2) . ?
C10 H10 0.9500 . ?
C11 C12 1.4043(19) . ?
C11 H11 0.9500 . ?
C12 C13 1.4907(18) . ?
C13 C31 1.4069(18) . ?
C13 C14 1.4283(17) . ?
C14 C15 1.360(2) . ?
C14 H14 0.9500 . ?
C15 C16 1.4175(19) . ?
C15 H15 0.9500 . ?
C16 C17 1.4140(19) . ?
C16 C32 1.4263(17) . ?
C17 C18 1.367(2) . ?
C17 H17 0.9500 . ?
C18 C19 1.4043(19) . ?
C18 H18 0.9500 . ?
C19 C20 1.3864(19) . ?
C19 H19 0.9500 . ?
C20 C32 1.4295(18) . ?
C20 C21 1.4675(18) . ?
C21 C22 1.3867(18) . ?
C21 C30 1.4254(18) . ?
C22 C23 1.407(2) . ?
C22 H22 0.9500 . ?
C23 C24 1.362(2) . ?
C23 H23 0.9500 . ?
C24 C25 1.4182(18) . ?
C24 H24 0.9500 . ?
C25 C26 1.4125(19) . ?
C25 C30 1.4282(17) . ?
C26 C27 1.3658(19) . ?
C26 H26 0.9500 . ?
C27 C28 1.4208(17) . ?
C27 H27 0.9500 . ?
C28 C29 1.4020(18) . ?
C29 C30 1.4373(17) . ?
C29 C31 1.4806(17) . ?
C31 C32 1.4395(18) . ?

loop_
_geom_hbond_atom_site_label_D
_geom_hbond_atom_site_label_H
_geom_hbond_atom_site_label_A
_geom_hbond_distance_DH
_geom_hbond_distance_HA
_geom_hbond_distance_DA
_geom_hbond_angle_DHA
_geom_hbond_site_symmetry_A
_geom_hbond_publ_flag
C27 H27 O1 0.95 2.48 2.9472(17) 110.3 . yes

loop_
_geom_torsion_atom_site_label_1
_geom_torsion_atom_site_label_2
_geom_torsion_atom_site_label_3
_geom_torsion_atom_site_label_4
_geom_torsion
_geom_torsion_site_symmetry_1
_geom_torsion_site_symmetry_2
_geom_torsion_site_symmetry_3
_geom_torsion_site_symmetry_4
_geom_torsion_publ_flag
O1 P1 C1 C6 -110.96(12) . . . . ?
C7 P1 C1 C6 15.04(14) . . . . ?
C28 P1 C1 C6 126.35(12) . . . . ?
O1 P1 C1 C2 63.65(12) . . . . ?
C7 P1 C1 C2 -170.34(10) . . . . ?
C28 P1 C1 C2 -59.03(12) . . . . ?
C6 C1 C2 C3 0.0(2) . . . . ?
P1 C1 C2 C3 -174.80(11) . . . . ?
C1 C2 C3 C4 -0.2(2) . . . . ?
C2 C3 C4 C5 -0.4(2) . . . . ?
C3 C4 C5 C6 1.0(2) . . . . ?
C4 C5 C6 C1 -1.1(2) . . . . ?
C2 C1 C6 C5 0.6(2) . . . . ?
P1 C1 C6 C5 175.07(11) . . . . ?
O1 P1 C7 C8 -0.08(13) . . . . ?
C28 P1 C7 C8 120.63(11) . . . . ?
C1 P1 C7 C8 -125.31(11) . . . . ?
O1 P1 C7 C12 -172.41(10) . . . . ?
C28 P1 C7 C12 -51.71(11) . . . . ?
C1 P1 C7 C12 62.35(12) . . . . ?
C12 C7 C8 C9 -0.3(2) . . . . ?
P1 C7 C8 C9 -172.43(10) . . . . ?
C7 C8 C9 C10 0.8(2) . . . . ?
C8 C9 C10 C11 -0.9(2) . . . . ?
C9 C10 C11 C12 0.4(2) . . . . ?
C8 C7 C12 C11 -0.28(19) . . . . ?
P1 C7 C12 C11 171.93(10) . . . . ?
C8 C7 C12 C13 175.27(12) . . . . ?
P1 C7 C12 C13 -12.52(17) . . . . ?
C10 C11 C12 C7 0.23(19) . . . . ?
C10 C11 C12 C13 -175.63(12) . . . . ?
C7 C12 C13 C31 60.82(19) . . . . ?
C11 C12 C13 C31 -123.63(14) . . . . ?
C7 C12 C13 C14 -124.45(13) . . . . ?
C11 C12 C13 C14 51.10(16) . . . . ?
C31 C13 C14 C15 3.1(2) . . . . ?
C12 C13 C14 C15 -172.09(13) . . . . ?
C13 C14 C15 C16 7.9(2) . . . . ?
C14 C15 C16 C17 169.37(13) . . . . ?
C14 C15 C16 C32 -7.4(2) . . . . ?
C15 C16 C17 C18 -173.88(13) . . . . ?
C32 C16 C17 C18 2.8(2) . . . . ?
C16 C17 C18 C19 -0.2(2) . . . . ?
C17 C18 C19 C20 -0.9(2) . . . . ?
C18 C19 C20 C32 -0.8(2) . . . . ?
C18 C19 C20 C21 177.02(12) . . . . ?
C19 C20 C21 C22 -7.0(2) . . . . ?
C32 C20 C21 C22 170.85(12) . . . . ?
C19 C20 C21 C30 170.01(12) . . . . ?
C32 C20 C21 C30 -12.16(18) . . . . ?
C30 C21 C22 C23 -1.4(2) . . . . ?
C20 C21 C22 C23 175.57(13) . . . . ?
C21 C22 C23 C24 -1.7(2) . . . . ?
C22 C23 C24 C25 1.2(2) . . . . ?
C23 C24 C25 C26 -175.40(13) . . . . ?
C23 C24 C25 C30 2.2(2) . . . . ?
C24 C25 C26 C27 173.86(13) . . . . ?
C30 C25 C26 C27 -3.78(19) . . . . ?
C25 C26 C27 C28 5.8(2) . . . . ?
C26 C27 C28 C29 1.3(2) . . . . ?
C26 C27 C28 P1 -177.27(10) . . . . ?
O1 P1 C28 C29 -175.29(11) . . . . ?
C7 P1 C28 C29 63.69(12) . . . . ?
C1 P1 C28 C29 -53.18(13) . . . . ?
O1 P1 C28 C27 3.19(12) . . . . ?
C7 P1 C28 C27 -117.83(10) . . . . ?
C1 P1 C28 C27 125.30(10) . . . . ?
C27 C28 C29 C30 -9.94(18) . . . . ?
P1 C28 C29 C30 168.44(9) . . . . ?
C27 C28 C29 C31 172.74(12) . . . . ?
P1 C28 C29 C31 -8.88(18) . . . . ?
C22 C21 C30 C25 4.78(18) . . . . ?
C20 C21 C30 C25 -172.31(11) . . . . ?
C22 C21 C30 C29 -177.66(12) . . . . ?
C20 C21 C30 C29 5.25(18) . . . . ?
C26 C25 C30 C21 172.43(12) . . . . ?
C24 C25 C30 C21 -5.23(18) . . . . ?
C26 C25 C30 C29 -5.15(18) . . . . ?
C24 C25 C30 C29 177.19(11) . . . . ?
C28 C29 C30 C21 -165.72(12) . . . . ?
C31 C29 C30 C21 11.76(17) . . . . ?
C28 C29 C30 C25 11.80(18) . . . . ?
C31 C29 C30 C25 -170.71(11) . . . . ?
C14 C13 C31 C32 -13.88(18) . . . . ?
C12 C13 C31 C32 160.58(12) . . . . ?
C14 C13 C31 C29 169.35(12) . . . . ?
C12 C13 C31 C29 -16.2(2) . . . . ?
C28 C29 C31 C13 -27.80(19) . . . . ?
C30 C29 C31 C13 154.90(12) . . . . ?
C28 C29 C31 C32 155.43(12) . . . . ?
C30 C29 C31 C32 -21.87(17) . . . . ?
C17 C16 C32 C20 -4.42(19) . . . . ?
C15 C16 C32 C20 172.35(12) . . . . ?
C17 C16 C32 C31 179.48(12) . . . . ?
C15 C16 C32 C31 -3.75(19) . . . . ?
C19 C20 C32 C16 3.40(18) . . . . ?
C21 C20 C32 C16 -174.49(11) . . . . ?
C19 C20 C32 C31 179.47(12) . . . . ?
C21 C20 C32 C31 1.59(18) . . . . ?
C13 C31 C32 C16 14.26(18) . . . . ?
C29 C31 C32 C16 -168.72(11) . . . . ?
C13 C31 C32 C20 -161.73(12) . . . . ?
C29 C31 C32 C20 15.29(17) . . . . ?
